data_7711347
loop_
_publ_author_name
'Narro, Ana L.'
'Arman, Hadi D.'
'Tonzetich, Zachary J.'

_publ_section_title
;
 Insertion chemistry of iron(ii) boryl complexes
;
_journal_name_full 'Dalton Transactions'
_journal_paper_doi 10.1039/D2DT02879D
_journal_year 2022
_chemical_absolute_configuration ad
_chemical_formula_moiety 'C44 H60 B Fe N O2 P2'
_chemical_formula_sum 'C44 H60 B Fe N O2 P2'
_chemical_formula_weight 763.53
_space_group_crystal_system monoclinic
_space_group_IT_number 7
_space_group_name_Hall 'P -2yac'
_space_group_name_H-M_alt 'P 1 n 1'
_atom_sites_solution_hydrogens geom
_audit_creation_date 2019-10-31
_audit_creation_method
;
Olex2 1.3-ac4
(compiled 2019.10.09 svn.r3662 for Rigaku Oxford Diffraction, GUI svn.r5959)
;
_audit_update_record
;
2022-09-02 deposited with the CCDC.	2022-09-22 downloaded from the CCDC.
;
_cell_angle_alpha 90
_cell_angle_beta 102.5890(10)
_cell_angle_gamma 90
_cell_formula_units_Z 2
_cell_length_a 9.72790(10)
_cell_length_b 10.37420(10)
_cell_length_c 20.4740(2)
_cell_measurement_reflns_used 19340
_cell_measurement_temperature 100.01(10)
_cell_measurement_theta_max 75.7090
_cell_measurement_theta_min 4.2400
_cell_volume 2016.54(4)
_computing_cell_refinement 'CrysAlisPro 1.171.40.63a (Rigaku OD, 2019)'
_computing_data_collection 'CrysAlisPro 1.171.40.63a (Rigaku OD, 2019)'
_computing_data_reduction 'CrysAlisPro 1.171.40.63a (Rigaku OD, 2019)'
_computing_molecular_graphics 'Olex2 1.3-ac4 (Dolomanov et al., 2009)'
_computing_publication_material 'Olex2 1.3-ac4 (Dolomanov et al., 2009)'
_computing_structure_refinement 'ShelXL 2018/3 (Sheldrick, 2015)'
_diffrn_ambient_environment N~2~
_diffrn_ambient_temperature 100.01(10)
_diffrn_detector 'Hybrid Pixel Array Detector'
_diffrn_detector_area_resol_mean 10.0000
_diffrn_detector_type HyPix
_diffrn_measured_fraction_theta_full 0.997
_diffrn_measured_fraction_theta_max 0.958
_diffrn_measurement_details
;
List of Runs (angles in degrees, time in seconds):

  # Type    Start    End  Width  t~exp~   \w     \q     \k     \f   Frames
#--------------------------------------------------------------------------
  1  \w    -65.00  26.00   0.50    0.20    --  -46.87  64.00 -24.00  182
  2  \w   -120.00 -28.00   0.50    0.20    --  -46.87 -64.00-160.00  184
  3  \w     29.00 120.00   0.50    0.20    --   46.87  64.00 -24.00  182
  4  \w    -25.00  65.00   0.50    0.20    --   46.87 -64.00-160.00  180
  5  \w   -160.00 -70.00   0.50    0.84    --  -88.50 -64.00-160.00  180
  6  \w    -67.00 -15.00   0.50    0.84    --  -88.50  64.00 -24.00  104
  7  \w     88.00 178.00   0.50    0.84    --  106.69  64.00 -24.00  180
  8  \w     34.00  80.00   0.50    0.84    --  106.69 -64.00-160.00   92
  9  \w   -120.00 -87.00   0.50    0.20    --  -46.87-125.00  30.00   66
 10  \w   -120.00 -87.00   0.50    0.20    --  -46.87-125.00   0.00   66
 11  \w    -86.00 -15.00   0.50    0.84    --  -88.50 125.00   0.00  142
 12  \w   -160.00-100.00   0.50    0.84    --  -88.50 -94.00 120.00  120
 13  \w    -38.00 -12.00   0.50    0.84    --  -88.50  15.00   0.00   52
 14  \w    -38.00 -12.00   0.50    0.84    --  -88.50  15.00 120.00   52
 15  \w    -38.00 -12.00   0.50    0.84    --  -88.50  15.00  60.00   52
 16  \w    -47.00 -16.00   0.50    0.84    --  -88.50  45.00 120.00   62
 17  \w    -38.00 -12.00   0.50    0.84    --  -88.50  15.00 -30.00   52
 18  \w     34.00  76.00   0.50    0.84    --  106.69 -61.00-120.00   84
 19  \w     34.00  76.00   0.50    0.84    --  106.69 -61.00 -30.00   84
 20  \w     89.00 178.00   0.50    0.84    --  106.69  15.00 -90.00  178
 21  \w     34.00 105.00   0.50    0.84    --  106.69 -94.00 120.00  142
 22  \w     34.00  76.00   0.50    0.84    --  106.69 -61.00 -90.00   84
 23  \w     34.00  76.00   0.50    0.84    --  106.69 -61.00 120.00   84
 24  \w     34.00  76.00   0.50    0.84    --  106.69 -61.00  90.00   84
 25  \w     32.00 121.00   0.50    0.20    --   46.87  37.00-180.00  178
 26  \w     32.00 121.00   0.50    0.20    --   46.87  37.00 -90.00  178
 27  \w     32.00 121.00   0.50    0.20    --   46.87  37.00 -30.00  178
 28  \w     32.00  75.00   0.50    0.20    --   46.87  37.00 120.00   86
 29  \w     32.00 121.00   0.50    0.20    --   46.87  37.00  90.00  178
;
_diffrn_measurement_device 'four-circle diffractometer'
_diffrn_measurement_device_type 'XtaLAB Synergy, Dualflex, HyPix'
_diffrn_measurement_method '\w scans'
_diffrn_orient_matrix_type 'CrysAlisPro convention (1999,Acta A55,543-557)'
_diffrn_orient_matrix_UB_11 0.1462702000
_diffrn_orient_matrix_UB_12 -0.0042350000
_diffrn_orient_matrix_UB_13 0.0476919000
_diffrn_orient_matrix_UB_21 -0.0499159000
_diffrn_orient_matrix_UB_22 -0.1108260000
_diffrn_orient_matrix_UB_23 0.0392922000
_diffrn_orient_matrix_UB_31 0.0496084000
_diffrn_orient_matrix_UB_32 -0.0987068000
_diffrn_orient_matrix_UB_33 -0.0460914000
_diffrn_radiation_monochromator mirror
_diffrn_radiation_probe x-ray
_diffrn_radiation_type 'Cu K\a'
_diffrn_radiation_wavelength 1.54184
_diffrn_reflns_av_R_equivalents 0.0244
_diffrn_reflns_av_unetI/netI 0.0228
_diffrn_reflns_Laue_measured_fraction_full 0.997
_diffrn_reflns_Laue_measured_fraction_max 0.958
_diffrn_reflns_limit_h_max 12
_diffrn_reflns_limit_h_min -12
_diffrn_reflns_limit_k_max 11
_diffrn_reflns_limit_k_min -12
_diffrn_reflns_limit_l_max 24
_diffrn_reflns_limit_l_min -25
_diffrn_reflns_number 23310
_diffrn_reflns_point_group_measured_fraction_full 0.925
_diffrn_reflns_point_group_measured_fraction_max 0.853
_diffrn_reflns_theta_full 67.684
_diffrn_reflns_theta_max 76.489
_diffrn_reflns_theta_min 4.262
_diffrn_source 'micro-focus sealed X-ray tube'
_diffrn_source_type 'PhotonJet (Cu) X-ray Source'
_exptl_absorpt_coefficient_mu 4.024
_exptl_absorpt_correction_T_max 0.57257
_exptl_absorpt_correction_T_min 0.53529
_exptl_absorpt_correction_type sphere
_exptl_absorpt_process_details
;
CrysAlisPro 1.171.40.63a (Rigaku Oxford Diffraction, 2019)
Spherical absorption correction
 using equivalent radius and absorption coefficient.
Empirical absorption correction using spherical harmonics,
 implemented in SCALE3 ABSPACK scaling algorithm.
;
_exptl_crystal_colour 'clear dark red'
_exptl_crystal_colour_lustre clear
_exptl_crystal_colour_modifier dark
_exptl_crystal_colour_primary red
_exptl_crystal_density_diffrn 1.257
_exptl_crystal_description plate
_exptl_crystal_F_000 816
_exptl_crystal_size_max 0.198
_exptl_crystal_size_mid 0.148
_exptl_crystal_size_min 0.044
_exptl_crystal_size_rad 0.0552
_refine_diff_density_max 0.240
_refine_diff_density_min -0.267
_refine_diff_density_rms 0.037
_refine_ls_abs_structure_details
;
 Flack x determined using 3002 quotients [(I+)-(I-)]/[(I+)+(I-)]
 (Parsons, Flack and Wagner, Acta Cryst. B69 (2013) 249-259).
;
_refine_ls_abs_structure_Flack -0.011(2)
_refine_ls_extinction_method none
_refine_ls_goodness_of_fit_ref 1.033
_refine_ls_hydrogen_treatment constr
_refine_ls_matrix_type full
_refine_ls_number_parameters 460
_refine_ls_number_reflns 7200
_refine_ls_number_restraints 2
_refine_ls_restrained_S_all 1.033
_refine_ls_R_factor_all 0.0259
_refine_ls_R_factor_gt 0.0254
_refine_ls_shift/su_max 0.001
_refine_ls_shift/su_mean 0.000
_refine_ls_structure_factor_coef Fsqd
_refine_ls_weighting_details 'w=1/[\s^2^(Fo^2^)+(0.0426P)^2^+0.4223P] where P=(Fo^2^+2Fc^2^)/3'
_refine_ls_weighting_scheme calc
_refine_ls_wR_factor_gt 0.0666
_refine_ls_wR_factor_ref 0.0669
_reflns_Friedel_coverage 0.780
_reflns_Friedel_fraction_full 0.852
_reflns_Friedel_fraction_max 0.749
_reflns_number_gt 7089
_reflns_number_total 7200
_reflns_threshold_expression 'I > 2\s(I)'
_cod_data_source_file d2dt02879d2.cif
_cod_data_source_block hpd_020
_cod_database_code 7711347
_shelx_shelxl_version_number 2018/3
_chemical_oxdiff_formula Fe1N2P2O2B1C20H10
_chemical_oxdiff_usercomment 'Ana Alkyne'
_shelx_space_group_comment
;
The symmetry employed for this shelxl refinement is uniquely defined
by the following loop, which should always be used as a source of
symmetry information in preference to the above space-group names.
They are only intended as comments.
;
_shelx_estimated_absorpt_t_max 0.843
_shelx_estimated_absorpt_t_min 0.503
_reflns_odcompleteness_completeness 99.97
_reflns_odcompleteness_iscentric 1
_reflns_odcompleteness_theta 66.97
_olex2_refinement_description
;
1. Fixed Uiso
 At 1.2 times of:
  All C(H) groups, All C(H,H) groups
2.a Ternary CH refined with riding coordinates:
 C6(H6), C25(H25), C19(H19), C12(H12)
2.b Secondary CH2 refined with riding coordinates:
 C11(H11A,H11B), C24(H24A,H24B), C26(H26A,H26B), C30(H30A,H30B), C23(H23A,
 H23B), C8(H8A,H8B), C9(H9A,H9B), C18(H18A,H18B), C27(H27A,H27B), C5(H5A,H5B),
 C7(H7A,H7B), C29(H29A,H29B), C17(H17A,H17B), C10(H10A,H10B), C13(H13A,H13B),
 C22(H22A,H22B), C20(H20A,H20B), C28(H28A,H28B), C21(H21A,H21B), C16(H16A,H16B),
  C14(H14A,H14B), C15(H15A,H15B)
2.c Aromatic/amide H refined with riding coordinates:
 C37(H37), C3(H3), C40(H40), C41(H41), C42(H42), C43(H43), C32(H32), C2(H2),
 C34(H34), C44(H44), C35(H35), C33(H33)
;
_olex2_exptl_crystal_mounting_method 'nylon loop'
_olex2_submission_special_instructions 'No special instructions were received'
_oxdiff_exptl_absorpt_empirical_details
;
Empirical correction (ABSPACK) includes:
- Absorption correction using spherical harmonics
- Frame scaling
;
_oxdiff_exptl_absorpt_empirical_full_max 1.396
_oxdiff_exptl_absorpt_empirical_full_min 0.818

loop_
_space_group_symop_operation_xyz
'x, y, z'
'x+1/2, -y, z+1/2'

loop_
_atom_site_label
_atom_site_type_symbol
_atom_site_fract_x
_atom_site_fract_y
_atom_site_fract_z
_atom_site_U_iso_or_equiv
_atom_site_adp_type
_atom_site_occupancy
_atom_site_site_symmetry_order
_atom_site_calc_flag
_atom_site_refinement_flags_posn
_atom_site_refinement_flags_adp
_atom_site_refinement_flags_occupancy
_atom_site_disorder_assembly
_atom_site_disorder_group
Fe1 Fe 0.44873(3) 0.65545(3) 0.47430(2) 0.01911(9) Uani 1 1 d . . . . .
P1 P 0.54213(6) 0.45659(6) 0.46763(3) 0.02005(13) Uani 1 1 d . . . . .
P2 P 0.29850(6) 0.82612(6) 0.45651(3) 0.02221(13) Uani 1 1 d . . . . .
O1 O 0.48602(18) 0.62586(17) 0.59086(8) 0.0240(4) Uani 1 1 d . . . . .
O2 O 0.66601(19) 0.63901(18) 0.68434(9) 0.0273(4) Uani 1 1 d . . . . .
N1 N 0.2742(2) 0.55847(18) 0.44792(10) 0.0204(4) Uani 1 1 d . . . . .
C38 C 0.6300(3) 0.7503(2) 0.50481(12) 0.0218(5) Uani 1 1 d . . . . .
C31 C 0.4545(3) 0.5482(2) 0.64028(12) 0.0233(5) Uani 1 1 d . . . . .
C11 C 0.4632(3) 0.4752(2) 0.33000(12) 0.0224(5) Uani 1 1 d . . . . .
H11A H 0.380523 0.418716 0.328418 0.027 Uiso 1 1 calc R U . . .
H11B H 0.436862 0.563733 0.340558 0.027 Uiso 1 1 calc R U . . .
C6 C 0.5867(3) 0.4278(2) 0.38551(12) 0.0223(5) Uani 1 1 d . . . . .
H6 H 0.668264 0.485354 0.383805 0.027 Uiso 1 1 calc R U . . .
C24 C 0.3926(3) 1.0056(3) 0.55827(13) 0.0294(6) Uani 1 1 d . . . . .
H24A H 0.470807 0.946409 0.577522 0.035 Uiso 1 1 calc R U . . .
H24B H 0.423061 1.059561 0.524117 0.035 Uiso 1 1 calc R U . . .
C1 C 0.2610(3) 0.4265(2) 0.44834(12) 0.0212(5) Uani 1 1 d . . . . .
C25 C 0.3220(3) 0.9424(2) 0.39092(12) 0.0243(5) Uani 1 1 d . . . . .
H25 H 0.410566 0.991632 0.408808 0.029 Uiso 1 1 calc R U . . .
C37 C 0.6928(3) 0.7528(2) 0.57175(13) 0.0251(5) Uani 1 1 d . . . . .
H37 H 0.777289 0.799407 0.588288 0.030 Uiso 1 1 calc R U . . .
C3 C 0.0444(3) 0.5110(3) 0.41785(14) 0.0287(6) Uani 1 1 d . . . . .
H3 H -0.054954 0.519584 0.403997 0.034 Uiso 1 1 calc R U . . .
C40 C 0.7743(3) 0.9351(2) 0.47452(13) 0.0254(5) Uani 1 1 d . . . . .
H40 H 0.784721 0.968121 0.518616 0.031 Uiso 1 1 calc R U . . .
C41 C 0.8334(3) 1.0019(3) 0.42832(14) 0.0292(6) Uani 1 1 d . . . . .
H41 H 0.884287 1.079310 0.441317 0.035 Uiso 1 1 calc R U . . .
C36 C 0.5622(3) 0.5571(2) 0.69695(13) 0.0260(5) Uani 1 1 d . . . . .
C42 C 0.8185(3) 0.9563(3) 0.36367(14) 0.0288(6) Uani 1 1 d . . . . .
H42 H 0.856893 1.003246 0.332004 0.035 Uiso 1 1 calc R U . . .
C26 C 0.2025(3) 1.0409(3) 0.37085(14) 0.0295(6) Uani 1 1 d . . . . .
H26A H 0.111868 0.994481 0.357360 0.035 Uiso 1 1 calc R U . . .
H26B H 0.197765 1.095034 0.410132 0.035 Uiso 1 1 calc R U . . .
C30 C 0.3435(3) 0.8673(3) 0.32912(13) 0.0293(6) Uani 1 1 d . . . . .
H30A H 0.424002 0.807488 0.342357 0.035 Uiso 1 1 calc R U . . .
H30B H 0.258310 0.815508 0.310838 0.035 Uiso 1 1 calc R U . . .
C43 C 0.7473(3) 0.8420(3) 0.34538(14) 0.0283(6) Uani 1 1 d . . . . .
H43 H 0.738390 0.809169 0.301338 0.034 Uiso 1 1 calc R U . . .
C39 C 0.6998(3) 0.8201(2) 0.45704(12) 0.0227(5) Uani 1 1 d . . . . .
C19 C 0.2629(3) 0.9270(2) 0.52521(13) 0.0257(5) Uani 1 1 d . . . . .
H19 H 0.186526 0.989155 0.505475 0.031 Uiso 1 1 calc R U . . .
C32 C 0.3381(3) 0.4715(3) 0.63699(14) 0.0302(6) Uani 1 1 d . . . . .
H32 H 0.265357 0.466100 0.597726 0.036 Uiso 1 1 calc R U . . .
C23 C 0.3601(4) 1.0919(3) 0.61354(14) 0.0378(7) Uani 1 1 d . . . . .
H23A H 0.446842 1.137683 0.636029 0.045 Uiso 1 1 calc R U . . .
H23B H 0.289345 1.157374 0.593484 0.045 Uiso 1 1 calc R U . . .
C8 C 0.6700(3) 0.2905(3) 0.30015(14) 0.0335(6) Uani 1 1 d . . . . .
H8A H 0.693199 0.201283 0.289243 0.040 Uiso 1 1 calc R U . . .
H8B H 0.754847 0.344361 0.302201 0.040 Uiso 1 1 calc R U . . .
C2 C 0.1205(3) 0.3938(3) 0.43043(14) 0.0289(5) Uani 1 1 d . . . . .
H2 H 0.082129 0.309230 0.427150 0.035 Uiso 1 1 calc R U . . .
C9 C 0.5500(3) 0.3415(3) 0.24474(13) 0.0335(6) Uani 1 1 d . . . . .
H9A H 0.582196 0.345798 0.202129 0.040 Uiso 1 1 calc R U . . .
H9B H 0.469320 0.281224 0.238509 0.040 Uiso 1 1 calc R U . . .
C18 C 0.1243(3) 0.7520(2) 0.42128(14) 0.0271(5) Uani 1 1 d . . . . .
H18A H 0.053229 0.784081 0.445325 0.032 Uiso 1 1 calc R U . . .
H18B H 0.093062 0.774446 0.373342 0.032 Uiso 1 1 calc R U . . .
C34 C 0.4400(3) 0.4119(3) 0.75183(15) 0.0374(7) Uani 1 1 d . . . . .
H34 H 0.432639 0.364105 0.790486 0.045 Uiso 1 1 calc R U . . .
C4 C 0.1401(2) 0.6093(2) 0.42933(12) 0.0210(5) Uani 1 1 d . . . . .
C44 C 0.6885(3) 0.7749(3) 0.39173(13) 0.0266(5) Uani 1 1 d . . . . .
H44 H 0.639641 0.696628 0.378585 0.032 Uiso 1 1 calc R U . . .
C27 C 0.2223(3) 1.1282(3) 0.31320(14) 0.0340(6) Uani 1 1 d . . . . .
H27A H 0.137208 1.182212 0.298726 0.041 Uiso 1 1 calc R U . . .
H27B H 0.303184 1.186500 0.329367 0.041 Uiso 1 1 calc R U . . .
C5 C 0.3925(3) 0.3487(2) 0.47100(13) 0.0235(5) Uani 1 1 d . . . . .
H5A H 0.392424 0.273494 0.441198 0.028 Uiso 1 1 calc R U . . .
H5B H 0.399098 0.317014 0.517201 0.028 Uiso 1 1 calc R U . . .
C7 C 0.6303(3) 0.2919(3) 0.36863(13) 0.0287(5) Uani 1 1 d . . . . .
H7A H 0.711742 0.262873 0.403445 0.034 Uiso 1 1 calc R U . . .
H7B H 0.551489 0.231247 0.368162 0.034 Uiso 1 1 calc R U . . .
C35 C 0.5581(3) 0.4899(3) 0.75433(15) 0.0375(7) Uani 1 1 d . . . . .
H35 H 0.631340 0.496164 0.793384 0.045 Uiso 1 1 calc R U . . .
C29 C 0.3717(3) 0.9596(3) 0.27517(13) 0.0355(6) Uani 1 1 d . . . . .
H29A H 0.458530 1.009497 0.292962 0.043 Uiso 1 1 calc R U . . .
H29B H 0.386373 0.909424 0.236115 0.043 Uiso 1 1 calc R U . . .
C17 C 0.6928(3) 0.2541(3) 0.54900(13) 0.0332(6) Uani 1 1 d . . . . .
H17A H 0.704498 0.205132 0.509058 0.040 Uiso 1 1 calc R U . . .
H17B H 0.602633 0.227623 0.559905 0.040 Uiso 1 1 calc R U . . .
C33 C 0.3332(3) 0.4020(3) 0.69487(14) 0.0332(6) Uani 1 1 d . . . . .
H33 H 0.255343 0.346892 0.695199 0.040 Uiso 1 1 calc R U . . .
C10 C 0.5026(3) 0.4746(3) 0.26180(13) 0.0289(6) Uani 1 1 d . . . . .
H10A H 0.420238 0.501788 0.227015 0.035 Uiso 1 1 calc R U . . .
H10B H 0.579459 0.537328 0.262094 0.035 Uiso 1 1 calc R U . . .
C13 C 0.8301(3) 0.4440(3) 0.51975(14) 0.0334(6) Uani 1 1 d . . . . .
H13A H 0.846301 0.401234 0.478844 0.040 Uiso 1 1 calc R U . . .
H13B H 0.826591 0.538159 0.511850 0.040 Uiso 1 1 calc R U . . .
C22 C 0.3039(4) 1.0133(3) 0.66515(15) 0.0445(8) Uani 1 1 d . . . . .
H22A H 0.379016 0.955402 0.689168 0.053 Uiso 1 1 calc R U . . .
H22B H 0.277407 1.072314 0.698362 0.053 Uiso 1 1 calc R U . . .
C20 C 0.2102(3) 0.8458(3) 0.57802(15) 0.0328(6) Uani 1 1 d . . . . .
H20A H 0.124567 0.797588 0.556290 0.039 Uiso 1 1 calc R U . . .
H20B H 0.283393 0.782581 0.598267 0.039 Uiso 1 1 calc R U . . .
C28 C 0.2483(3) 1.0517(3) 0.25324(14) 0.0380(7) Uani 1 1 d . . . . .
H28A H 0.162641 1.002165 0.232937 0.046 Uiso 1 1 calc R U . . .
H28B H 0.268894 1.111751 0.219034 0.046 Uiso 1 1 calc R U . . .
C12 C 0.6891(3) 0.3985(3) 0.53370(12) 0.0270(5) Uani 1 1 d . . . . .
H12 H 0.679164 0.442849 0.575793 0.032 Uiso 1 1 calc R U . . .
C21 C 0.1767(4) 0.9335(3) 0.63257(16) 0.0413(7) Uani 1 1 d . . . . .
H21A H 0.097973 0.991635 0.612729 0.050 Uiso 1 1 calc R U . . .
H21B H 0.146483 0.880208 0.667022 0.050 Uiso 1 1 calc R U . . .
C16 C 0.8149(4) 0.2229(3) 0.60813(16) 0.0460(8) Uani 1 1 d . . . . .
H16A H 0.797955 0.264925 0.649078 0.055 Uiso 1 1 calc R U . . .
H16B H 0.819253 0.128661 0.615810 0.055 Uiso 1 1 calc R U . . .
C14 C 0.9514(3) 0.4125(4) 0.57857(17) 0.0477(8) Uani 1 1 d . . . . .
H14A H 1.041734 0.437699 0.567387 0.057 Uiso 1 1 calc R U . . .
H14B H 0.940611 0.462559 0.618298 0.057 Uiso 1 1 calc R U . . .
B1 B 0.6205(3) 0.6776(3) 0.61751(14) 0.0232(6) Uani 1 1 d . . . . .
C15 C 0.9544(4) 0.2693(4) 0.59481(19) 0.0559(10) Uani 1 1 d . . . . .
H15A H 0.976184 0.220121 0.556892 0.067 Uiso 1 1 calc R U . . .
H15B H 1.030224 0.252386 0.634733 0.067 Uiso 1 1 calc R U . . .

loop_
_atom_site_aniso_label
_atom_site_aniso_U_11
_atom_site_aniso_U_22
_atom_site_aniso_U_33
_atom_site_aniso_U_23
_atom_site_aniso_U_13
_atom_site_aniso_U_12
Fe1 0.02073(17) 0.01659(17) 0.01915(17) -0.00143(14) 0.00245(13) -0.00057(15)
P1 0.0219(3) 0.0193(3) 0.0180(3) -0.0003(2) 0.0022(2) 0.0012(2)
P2 0.0248(3) 0.0165(3) 0.0244(3) -0.0011(2) 0.0035(2) 0.0010(2)
O1 0.0252(9) 0.0277(9) 0.0191(8) -0.0005(7) 0.0047(7) -0.0024(7)
O2 0.0282(9) 0.0304(9) 0.0215(9) 0.0016(7) 0.0015(7) -0.0075(8)
N1 0.0231(10) 0.0180(10) 0.0196(10) -0.0004(8) 0.0033(8) -0.0009(8)
C38 0.0218(11) 0.0180(11) 0.0259(12) -0.0014(9) 0.0055(10) 0.0006(9)
C31 0.0255(12) 0.0235(12) 0.0218(12) -0.0026(9) 0.0073(10) -0.0001(10)
C11 0.0248(12) 0.0194(11) 0.0216(12) 0.0015(9) 0.0022(9) 0.0019(9)
C6 0.0239(11) 0.0221(12) 0.0199(11) -0.0005(9) 0.0030(9) 0.0013(10)
C24 0.0390(15) 0.0243(13) 0.0256(13) -0.0020(10) 0.0086(11) -0.0006(11)
C1 0.0259(12) 0.0199(11) 0.0188(11) 0.0009(9) 0.0067(9) -0.0003(10)
C25 0.0281(12) 0.0209(12) 0.0228(12) -0.0020(9) 0.0028(10) 0.0000(10)
C37 0.0255(12) 0.0231(12) 0.0253(12) -0.0036(10) 0.0024(10) -0.0028(10)
C3 0.0228(12) 0.0277(14) 0.0349(14) 0.0044(11) 0.0049(10) -0.0004(11)
C40 0.0264(12) 0.0210(12) 0.0290(13) 0.0001(9) 0.0062(10) 0.0024(10)
C41 0.0265(13) 0.0221(13) 0.0392(15) 0.0037(11) 0.0077(11) 0.0008(10)
C36 0.0277(12) 0.0251(13) 0.0248(12) -0.0014(10) 0.0049(10) -0.0044(10)
C42 0.0254(12) 0.0275(14) 0.0349(14) 0.0106(11) 0.0097(11) 0.0067(10)
C26 0.0320(14) 0.0198(12) 0.0359(15) 0.0043(10) 0.0055(11) 0.0023(10)
C30 0.0377(14) 0.0236(12) 0.0243(12) -0.0035(10) 0.0016(11) 0.0040(11)
C43 0.0304(13) 0.0297(14) 0.0257(13) 0.0037(10) 0.0080(11) 0.0050(11)
C39 0.0214(11) 0.0207(11) 0.0254(12) 0.0007(9) 0.0039(9) 0.0019(9)
C19 0.0318(13) 0.0192(12) 0.0277(12) 0.0011(10) 0.0097(10) 0.0034(10)
C32 0.0265(13) 0.0364(15) 0.0284(13) -0.0084(11) 0.0075(11) -0.0047(11)
C23 0.0572(19) 0.0295(14) 0.0293(14) -0.0067(12) 0.0153(13) -0.0023(13)
C8 0.0408(15) 0.0334(15) 0.0267(13) -0.0028(11) 0.0083(11) 0.0136(13)
C2 0.0276(12) 0.0206(12) 0.0382(14) 0.0010(11) 0.0064(11) -0.0043(10)
C9 0.0463(16) 0.0344(15) 0.0194(12) -0.0017(10) 0.0063(11) 0.0086(12)
C18 0.0257(13) 0.0207(12) 0.0330(14) -0.0011(10) 0.0025(10) 0.0007(10)
C34 0.0427(16) 0.0397(16) 0.0311(14) 0.0057(12) 0.0108(12) -0.0102(13)
C4 0.0219(11) 0.0214(12) 0.0197(11) 0.0016(9) 0.0045(9) 0.0014(10)
C44 0.0302(13) 0.0221(12) 0.0270(12) 0.0006(10) 0.0050(10) -0.0002(10)
C27 0.0421(15) 0.0239(13) 0.0338(15) 0.0043(11) 0.0031(12) 0.0001(12)
C5 0.0277(12) 0.0185(11) 0.0239(12) 0.0020(9) 0.0050(10) 0.0013(10)
C7 0.0353(14) 0.0262(13) 0.0232(12) -0.0012(10) 0.0031(10) 0.0095(11)
C35 0.0366(15) 0.0446(17) 0.0281(14) 0.0067(12) 0.0000(11) -0.0098(13)
C29 0.0498(17) 0.0343(15) 0.0204(13) -0.0026(11) 0.0035(12) 0.0034(13)
C17 0.0414(16) 0.0298(14) 0.0262(13) 0.0016(11) 0.0023(12) 0.0101(12)
C33 0.0335(14) 0.0342(15) 0.0345(15) -0.0064(11) 0.0131(12) -0.0103(12)
C10 0.0356(14) 0.0299(13) 0.0207(12) 0.0029(10) 0.0051(10) 0.0044(11)
C13 0.0245(13) 0.0441(17) 0.0295(14) -0.0051(12) 0.0013(10) 0.0034(12)
C22 0.072(2) 0.0381(17) 0.0275(15) -0.0012(12) 0.0207(15) 0.0074(16)
C20 0.0419(16) 0.0232(13) 0.0386(15) 0.0038(11) 0.0200(13) 0.0025(11)
C28 0.0521(18) 0.0294(15) 0.0270(14) 0.0019(11) -0.0033(13) 0.0000(13)
C12 0.0276(12) 0.0315(14) 0.0199(11) -0.0012(10) 0.0006(9) 0.0041(11)
C21 0.060(2) 0.0318(15) 0.0410(17) 0.0080(13) 0.0293(15) 0.0088(14)
C16 0.059(2) 0.0416(17) 0.0307(15) 0.0022(13) -0.0058(14) 0.0202(15)
C14 0.0313(15) 0.067(2) 0.0387(16) -0.0120(16) -0.0071(13) 0.0089(15)
B1 0.0266(14) 0.0209(13) 0.0203(13) -0.0041(10) 0.0011(10) 0.0007(11)
C15 0.0424(18) 0.065(2) 0.049(2) -0.0086(17) -0.0147(15) 0.0271(17)

loop_
_atom_type_symbol
_atom_type_description
_atom_type_scat_dispersion_real
_atom_type_scat_dispersion_imag
_atom_type_scat_source
C C 0.0181 0.0091 'International Tables Vol C Tables 4.2.6.8 and 6.1.1.4'
H H 0.0000 0.0000 'International Tables Vol C Tables 4.2.6.8 and 6.1.1.4'
B B 0.0090 0.0039 'International Tables Vol C Tables 4.2.6.8 and 6.1.1.4'
Fe Fe -1.1336 3.1974 'International Tables Vol C Tables 4.2.6.8 and 6.1.1.4'
N N 0.0311 0.0180 'International Tables Vol C Tables 4.2.6.8 and 6.1.1.4'
O O 0.0492 0.0322 'International Tables Vol C Tables 4.2.6.8 and 6.1.1.4'
P P 0.2955 0.4335 'International Tables Vol C Tables 4.2.6.8 and 6.1.1.4'

loop_
_exptl_crystal_face_index_h
_exptl_crystal_face_index_k
_exptl_crystal_face_index_l
_exptl_crystal_face_perp_dist
-3 -1 13 0.0905
-2 5 7 0.0594
3 -5 -9 0.0786
-5 -1 -5 0.0188
3 0 -13 0.0939
1 5 -8 0.0769
5 2 5 0.0151
1 -7 0 0.0674

loop_
_geom_angle_atom_site_label_1
_geom_angle_atom_site_label_2
_geom_angle_atom_site_label_3
_geom_angle
_geom_angle_site_symmetry_1
_geom_angle_site_symmetry_3
_geom_angle_publ_flag
P1 Fe1 P2 161.72(3) . . ?
P1 Fe1 O1 88.12(5) . . ?
P2 Fe1 O1 102.45(5) . . ?
N1 Fe1 P1 81.36(6) . . ?
N1 Fe1 P2 82.34(6) . . ?
N1 Fe1 O1 98.41(7) . . ?
N1 Fe1 C38 177.59(10) . . ?
C38 Fe1 P1 97.41(7) . . ?
C38 Fe1 P2 99.16(7) . . ?
C38 Fe1 O1 79.44(8) . . ?
C6 P1 Fe1 112.18(8) . . ?
C6 P1 C5 106.16(12) . . ?
C5 P1 Fe1 102.67(8) . . ?
C12 P1 Fe1 120.66(9) . . ?
C12 P1 C6 108.46(12) . . ?
C12 P1 C5 105.40(12) . . ?
C25 P2 Fe1 116.47(8) . . ?
C25 P2 C18 103.53(12) . . ?
C19 P2 Fe1 122.70(9) . . ?
C19 P2 C25 104.83(11) . . ?
C19 P2 C18 102.95(12) . . ?
C18 P2 Fe1 103.87(8) . . ?
C31 O1 Fe1 144.09(15) . . ?
C31 O1 B1 105.93(19) . . ?
B1 O1 Fe1 105.53(15) . . ?
C36 O2 B1 105.6(2) . . ?
C1 N1 Fe1 126.17(16) . . ?
C1 N1 C4 107.3(2) . . ?
C4 N1 Fe1 126.41(16) . . ?
C37 C38 Fe1 119.44(19) . . ?
C37 C38 C39 118.5(2) . . ?
C39 C38 Fe1 122.03(17) . . ?
O1 C31 C36 109.1(2) . . ?
C32 C31 O1 128.0(2) . . ?
C32 C31 C36 123.0(2) . . ?
H11A C11 H11B 108.0 . . ?
C6 C11 H11A 109.4 . . ?
C6 C11 H11B 109.4 . . ?
C10 C11 H11A 109.4 . . ?
C10 C11 H11B 109.4 . . ?
C10 C11 C6 111.2(2) . . ?
P1 C6 H6 106.3 . . ?
C11 C6 P1 108.61(16) . . ?
C11 C6 H6 106.3 . . ?
C7 C6 P1 118.98(18) . . ?
C7 C6 C11 109.65(19) . . ?
C7 C6 H6 106.3 . . ?
H24A C24 H24B 108.1 . . ?
C19 C24 H24A 109.5 . . ?
C19 C24 H24B 109.5 . . ?
C23 C24 H24A 109.5 . . ?
C23 C24 H24B 109.5 . . ?
C23 C24 C19 110.8(2) . . ?
N1 C1 C2 109.4(2) . . ?
N1 C1 C5 117.6(2) . . ?
C2 C1 C5 132.8(2) . . ?
P2 C25 H25 107.4 . . ?
C26 C25 P2 114.91(18) . . ?
C26 C25 H25 107.4 . . ?
C26 C25 C30 110.3(2) . . ?
C30 C25 P2 109.05(18) . . ?
C30 C25 H25 107.4 . . ?
C38 C37 H37 121.8 . . ?
C38 C37 B1 116.4(2) . . ?
B1 C37 H37 121.8 . . ?
C2 C3 H3 126.3 . . ?
C4 C3 H3 126.3 . . ?
C4 C3 C2 107.4(2) . . ?
C41 C40 H40 119.4 . . ?
C41 C40 C39 121.1(2) . . ?
C39 C40 H40 119.4 . . ?
C40 C41 H41 119.8 . . ?
C42 C41 C40 120.4(2) . . ?
C42 C41 H41 119.8 . . ?
C31 C36 O2 109.5(2) . . ?
C35 C36 O2 128.9(2) . . ?
C35 C36 C31 121.7(2) . . ?
C41 C42 H42 120.2 . . ?
C41 C42 C43 119.6(3) . . ?
C43 C42 H42 120.2 . . ?
C25 C26 H26A 109.1 . . ?
C25 C26 H26B 109.1 . . ?
H26A C26 H26B 107.8 . . ?
C27 C26 C25 112.6(2) . . ?
C27 C26 H26A 109.1 . . ?
C27 C26 H26B 109.1 . . ?
C25 C30 H30A 109.5 . . ?
C25 C30 H30B 109.5 . . ?
H30A C30 H30B 108.1 . . ?
C29 C30 C25 110.8(2) . . ?
C29 C30 H30A 109.5 . . ?
C29 C30 H30B 109.5 . . ?
C42 C43 H43 120.1 . . ?
C42 C43 C44 119.9(3) . . ?
C44 C43 H43 120.1 . . ?
C40 C39 C38 121.9(2) . . ?
C44 C39 C38 120.8(2) . . ?
C44 C39 C40 117.2(2) . . ?
P2 C19 H19 107.7 . . ?
C24 C19 P2 111.44(18) . . ?
C24 C19 H19 107.7 . . ?
C24 C19 C20 110.4(2) . . ?
C20 C19 P2 111.72(18) . . ?
C20 C19 H19 107.7 . . ?
C31 C32 H32 122.0 . . ?
C31 C32 C33 116.0(2) . . ?
C33 C32 H32 122.0 . . ?
C24 C23 H23A 109.4 . . ?
C24 C23 H23B 109.4 . . ?
H23A C23 H23B 108.0 . . ?
C22 C23 C24 111.2(2) . . ?
C22 C23 H23A 109.4 . . ?
C22 C23 H23B 109.4 . . ?
H8A C8 H8B 107.9 . . ?
C9 C8 H8A 109.3 . . ?
C9 C8 H8B 109.3 . . ?
C7 C8 H8A 109.3 . . ?
C7 C8 H8B 109.3 . . ?
C7 C8 C9 111.8(2) . . ?
C1 C2 C3 106.6(2) . . ?
C1 C2 H2 126.7 . . ?
C3 C2 H2 126.7 . . ?
C8 C9 H9A 109.4 . . ?
C8 C9 H9B 109.4 . . ?
H9A C9 H9B 108.0 . . ?
C10 C9 C8 111.3(2) . . ?
C10 C9 H9A 109.4 . . ?
C10 C9 H9B 109.4 . . ?
P2 C18 H18A 110.2 . . ?
P2 C18 H18B 110.2 . . ?
H18A C18 H18B 108.5 . . ?
C4 C18 P2 107.73(17) . . ?
C4 C18 H18A 110.2 . . ?
C4 C18 H18B 110.2 . . ?
C35 C34 H34 118.9 . . ?
C33 C34 H34 118.9 . . ?
C33 C34 C35 122.2(3) . . ?
N1 C4 C18 118.5(2) . . ?
C3 C4 N1 109.3(2) . . ?
C3 C4 C18 132.1(2) . . ?
C43 C44 C39 121.7(2) . . ?
C43 C44 H44 119.2 . . ?
C39 C44 H44 119.2 . . ?
C26 C27 H27A 109.1 . . ?
C26 C27 H27B 109.1 . . ?
H27A C27 H27B 107.8 . . ?
C28 C27 C26 112.5(2) . . ?
C28 C27 H27A 109.1 . . ?
C28 C27 H27B 109.1 . . ?
P1 C5 H5A 110.4 . . ?
P1 C5 H5B 110.4 . . ?
C1 C5 P1 106.72(16) . . ?
C1 C5 H5A 110.4 . . ?
C1 C5 H5B 110.4 . . ?
H5A C5 H5B 108.6 . . ?
C6 C7 H7A 109.5 . . ?
C6 C7 H7B 109.5 . . ?
C8 C7 C6 110.6(2) . . ?
C8 C7 H7A 109.5 . . ?
C8 C7 H7B 109.5 . . ?
H7A C7 H7B 108.1 . . ?
C36 C35 C34 116.0(3) . . ?
C36 C35 H35 122.0 . . ?
C34 C35 H35 122.0 . . ?
C30 C29 H29A 109.5 . . ?
C30 C29 H29B 109.5 . . ?
H29A C29 H29B 108.1 . . ?
C28 C29 C30 110.5(3) . . ?
C28 C29 H29A 109.5 . . ?
C28 C29 H29B 109.5 . . ?
H17A C17 H17B 108.1 . . ?
C12 C17 H17A 109.6 . . ?
C12 C17 H17B 109.6 . . ?
C12 C17 C16 110.3(2) . . ?
C16 C17 H17A 109.6 . . ?
C16 C17 H17B 109.6 . . ?
C32 C33 H33 119.4 . . ?
C34 C33 C32 121.1(3) . . ?
C34 C33 H33 119.4 . . ?
C11 C10 H10A 109.4 . . ?
C11 C10 H10B 109.4 . . ?
C9 C10 C11 111.3(2) . . ?
C9 C10 H10A 109.4 . . ?
C9 C10 H10B 109.4 . . ?
H10A C10 H10B 108.0 . . ?
H13A C13 H13B 108.1 . . ?
C12 C13 H13A 109.5 . . ?
C12 C13 H13B 109.5 . . ?
C14 C13 H13A 109.5 . . ?
C14 C13 H13B 109.5 . . ?
C14 C13 C12 110.9(3) . . ?
C23 C22 H22A 109.3 . . ?
C23 C22 H22B 109.3 . . ?
H22A C22 H22B 108.0 . . ?
C21 C22 C23 111.6(3) . . ?
C21 C22 H22A 109.3 . . ?
C21 C22 H22B 109.3 . . ?
C19 C20 H20A 109.7 . . ?
C19 C20 H20B 109.7 . . ?
H20A C20 H20B 108.2 . . ?
C21 C20 C19 110.0(2) . . ?
C21 C20 H20A 109.7 . . ?
C21 C20 H20B 109.7 . . ?
C27 C28 H28A 109.6 . . ?
C27 C28 H28B 109.6 . . ?
C29 C28 C27 110.3(2) . . ?
C29 C28 H28A 109.6 . . ?
C29 C28 H28B 109.6 . . ?
H28A C28 H28B 108.1 . . ?
P1 C12 H12 106.1 . . ?
C17 C12 P1 116.80(19) . . ?
C17 C12 C13 110.9(2) . . ?
C17 C12 H12 106.1 . . ?
C13 C12 P1 110.16(19) . . ?
C13 C12 H12 106.1 . . ?
C22 C21 C20 111.3(3) . . ?
C22 C21 H21A 109.4 . . ?
C22 C21 H21B 109.4 . . ?
C20 C21 H21A 109.4 . . ?
C20 C21 H21B 109.4 . . ?
H21A C21 H21B 108.0 . . ?
C17 C16 H16A 109.4 . . ?
C17 C16 H16B 109.4 . . ?
H16A C16 H16B 108.0 . . ?
C15 C16 C17 111.1(3) . . ?
C15 C16 H16A 109.4 . . ?
C15 C16 H16B 109.4 . . ?
C13 C14 H14A 109.5 . . ?
C13 C14 H14B 109.5 . . ?
H14A C14 H14B 108.1 . . ?
C15 C14 C13 110.9(3) . . ?
C15 C14 H14A 109.5 . . ?
C15 C14 H14B 109.5 . . ?
O1 B1 C37 118.5(2) . . ?
O2 B1 O1 109.8(2) . . ?
O2 B1 C37 131.6(2) . . ?
C16 C15 C14 111.9(3) . . ?
C16 C15 H15A 109.2 . . ?
C16 C15 H15B 109.2 . . ?
C14 C15 H15A 109.2 . . ?
C14 C15 H15B 109.2 . . ?
H15A C15 H15B 107.9 . . ?

loop_
_geom_bond_atom_site_label_1
_geom_bond_atom_site_label_2
_geom_bond_distance
_geom_bond_site_symmetry_2
_geom_bond_publ_flag
Fe1 P1 2.2702(7) . ?
Fe1 P2 2.2741(7) . ?
Fe1 O1 2.3545(17) . ?
Fe1 N1 1.946(2) . ?
Fe1 C38 1.997(2) . ?
P1 C6 1.850(2) . ?
P1 C5 1.850(3) . ?
P1 C12 1.842(3) . ?
P2 C25 1.856(3) . ?
P2 C19 1.846(3) . ?
P2 C18 1.857(3) . ?
O1 C31 1.379(3) . ?
O1 B1 1.409(3) . ?
O2 C36 1.387(3) . ?
O2 B1 1.402(3) . ?
N1 C1 1.375(3) . ?
N1 C4 1.382(3) . ?
C38 C37 1.374(3) . ?
C38 C39 1.493(4) . ?
C31 C36 1.386(4) . ?
C31 C32 1.373(4) . ?
C11 H11A 0.9900 . ?
C11 H11B 0.9900 . ?
C11 C6 1.543(3) . ?
C11 C10 1.526(4) . ?
C6 H6 1.0000 . ?
C6 C7 1.534(3) . ?
C24 H24A 0.9900 . ?
C24 H24B 0.9900 . ?
C24 C19 1.531(4) . ?
C24 C23 1.529(4) . ?
C1 C2 1.378(4) . ?
C1 C5 1.498(3) . ?
C25 H25 1.0000 . ?
C25 C26 1.535(4) . ?
C25 C30 1.538(3) . ?
C37 H37 0.9500 . ?
C37 B1 1.506(4) . ?
C3 H3 0.9500 . ?
C3 C2 1.417(4) . ?
C3 C4 1.366(4) . ?
C40 H40 0.9500 . ?
C40 C41 1.394(4) . ?
C40 C39 1.402(4) . ?
C41 H41 0.9500 . ?
C41 C42 1.383(4) . ?
C36 C35 1.374(4) . ?
C42 H42 0.9500 . ?
C42 C43 1.383(4) . ?
C26 H26A 0.9900 . ?
C26 H26B 0.9900 . ?
C26 C27 1.533(4) . ?
C30 H30A 0.9900 . ?
C30 H30B 0.9900 . ?
C30 C29 1.531(4) . ?
C43 H43 0.9500 . ?
C43 C44 1.396(4) . ?
C39 C44 1.399(4) . ?
C19 H19 1.0000 . ?
C19 C20 1.544(4) . ?
C32 H32 0.9500 . ?
C32 C33 1.397(4) . ?
C23 H23A 0.9900 . ?
C23 H23B 0.9900 . ?
C23 C22 1.527(4) . ?
C8 H8A 0.9900 . ?
C8 H8B 0.9900 . ?
C8 C9 1.533(4) . ?
C8 C7 1.533(4) . ?
C2 H2 0.9500 . ?
C9 H9A 0.9900 . ?
C9 H9B 0.9900 . ?
C9 C10 1.520(4) . ?
C18 H18A 0.9900 . ?
C18 H18B 0.9900 . ?
C18 C4 1.494(3) . ?
C34 H34 0.9500 . ?
C34 C35 1.397(4) . ?
C34 C33 1.386(4) . ?
C44 H44 0.9500 . ?
C27 H27A 0.9900 . ?
C27 H27B 0.9900 . ?
C27 C28 1.529(4) . ?
C5 H5A 0.9900 . ?
C5 H5B 0.9900 . ?
C7 H7A 0.9900 . ?
C7 H7B 0.9900 . ?
C35 H35 0.9500 . ?
C29 H29A 0.9900 . ?
C29 H29B 0.9900 . ?
C29 C28 1.524(4) . ?
C17 H17A 0.9900 . ?
C17 H17B 0.9900 . ?
C17 C12 1.529(4) . ?
C17 C16 1.534(4) . ?
C33 H33 0.9500 . ?
C10 H10A 0.9900 . ?
C10 H10B 0.9900 . ?
C13 H13A 0.9900 . ?
C13 H13B 0.9900 . ?
C13 C12 1.535(4) . ?
C13 C14 1.527(4) . ?
C22 H22A 0.9900 . ?
C22 H22B 0.9900 . ?
C22 C21 1.517(5) . ?
C20 H20A 0.9900 . ?
C20 H20B 0.9900 . ?
C20 C21 1.530(4) . ?
C28 H28A 0.9900 . ?
C28 H28B 0.9900 . ?
C12 H12 1.0000 . ?
C21 H21A 0.9900 . ?
C21 H21B 0.9900 . ?
C16 H16A 0.9900 . ?
C16 H16B 0.9900 . ?
C16 C15 1.520(6) . ?
C14 H14A 0.9900 . ?
C14 H14B 0.9900 . ?
C14 C15 1.520(6) . ?
C15 H15A 0.9900 . ?
C15 H15B 0.9900 . ?

loop_
_geom_torsion_atom_site_label_1
_geom_torsion_atom_site_label_2
_geom_torsion_atom_site_label_3
_geom_torsion_atom_site_label_4
_geom_torsion
_geom_torsion_site_symmetry_1
_geom_torsion_site_symmetry_2
_geom_torsion_site_symmetry_3
_geom_torsion_site_symmetry_4
_geom_torsion_publ_flag
Fe1 P1 C6 C11 -44.75(18) . . . . ?
Fe1 P1 C6 C7 -171.06(17) . . . . ?
Fe1 P1 C5 C1 22.99(18) . . . . ?
Fe1 P1 C12 C17 146.44(17) . . . . ?
Fe1 P1 C12 C13 -85.9(2) . . . . ?
Fe1 P2 C25 C26 168.75(16) . . . . ?
Fe1 P2 C25 C30 44.3(2) . . . . ?
Fe1 P2 C19 C24 68.05(19) . . . . ?
Fe1 P2 C19 C20 -56.0(2) . . . . ?
Fe1 P2 C18 C4 10.48(19) . . . . ?
Fe1 O1 C31 C36 153.6(2) . . . . ?
Fe1 O1 C31 C32 -26.0(4) . . . . ?
Fe1 O1 B1 O2 -166.67(16) . . . . ?
Fe1 O1 B1 C37 9.3(3) . . . . ?
Fe1 N1 C1 C2 176.23(18) . . . . ?
Fe1 N1 C1 C5 -0.1(3) . . . . ?
Fe1 N1 C4 C3 -176.73(17) . . . . ?
Fe1 N1 C4 C18 6.9(3) . . . . ?
Fe1 C38 C37 B1 2.2(3) . . . . ?
Fe1 C38 C39 C40 145.3(2) . . . . ?
Fe1 C38 C39 C44 -32.3(3) . . . . ?
P1 C6 C7 C8 -177.03(18) . . . . ?
P2 C25 C26 C27 -175.98(18) . . . . ?
P2 C25 C30 C29 -176.76(19) . . . . ?
P2 C19 C20 C21 -177.9(2) . . . . ?
P2 C18 C4 N1 -11.4(3) . . . . ?
P2 C18 C4 C3 173.2(2) . . . . ?
O1 C31 C36 O2 -1.1(3) . . . . ?
O1 C31 C36 C35 179.7(3) . . . . ?
O1 C31 C32 C33 179.8(2) . . . . ?
O2 C36 C35 C34 -178.6(3) . . . . ?
N1 C1 C2 C3 0.6(3) . . . . ?
N1 C1 C5 P1 -16.9(3) . . . . ?
C38 C37 B1 O1 -8.7(3) . . . . ?
C38 C37 B1 O2 166.3(3) . . . . ?
C38 C39 C44 C43 176.9(2) . . . . ?
C31 O1 B1 O2 -4.2(3) . . . . ?
C31 O1 B1 C37 171.8(2) . . . . ?
C31 C36 C35 C34 0.4(4) . . . . ?
C31 C32 C33 C34 0.5(4) . . . . ?
C11 C6 C7 C8 57.1(3) . . . . ?
C6 P1 C5 C1 -94.91(18) . . . . ?
C6 P1 C12 C17 -82.2(2) . . . . ?
C6 P1 C12 C13 45.5(2) . . . . ?
C6 C11 C10 C9 56.6(3) . . . . ?
C24 C19 C20 C21 57.5(3) . . . . ?
C24 C23 C22 C21 -54.9(4) . . . . ?
C1 N1 C4 C3 -0.4(3) . . . . ?
C1 N1 C4 C18 -176.8(2) . . . . ?
C25 P2 C19 C24 -67.8(2) . . . . ?
C25 P2 C19 C20 168.12(19) . . . . ?
C25 P2 C18 C4 132.60(18) . . . . ?
C25 C26 C27 C28 51.9(3) . . . . ?
C25 C30 C29 C28 -59.9(3) . . . . ?
C37 C38 C39 C40 -34.3(3) . . . . ?
C37 C38 C39 C44 148.1(2) . . . . ?
C40 C41 C42 C43 -1.6(4) . . . . ?
C40 C39 C44 C43 -0.8(4) . . . . ?
C41 C40 C39 C38 -177.1(2) . . . . ?
C41 C40 C39 C44 0.6(4) . . . . ?
C41 C42 C43 C44 1.4(4) . . . . ?
C36 O2 B1 O1 3.5(3) . . . . ?
C36 O2 B1 C37 -171.8(3) . . . . ?
C36 C31 C32 C33 0.2(4) . . . . ?
C42 C43 C44 C39 -0.2(4) . . . . ?
C26 C25 C30 C29 56.1(3) . . . . ?
C26 C27 C28 C29 -54.2(3) . . . . ?
C30 C25 C26 C27 -52.2(3) . . . . ?
C30 C29 C28 C27 58.2(3) . . . . ?
C39 C38 C37 B1 -178.2(2) . . . . ?
C39 C40 C41 C42 0.6(4) . . . . ?
C19 P2 C25 C26 -52.1(2) . . . . ?
C19 P2 C25 C30 -176.57(17) . . . . ?
C19 P2 C18 C4 -118.41(18) . . . . ?
C19 C24 C23 C22 55.6(3) . . . . ?
C19 C20 C21 C22 -56.9(3) . . . . ?
C32 C31 C36 O2 178.5(2) . . . . ?
C32 C31 C36 C35 -0.7(4) . . . . ?
C23 C24 C19 P2 178.16(19) . . . . ?
C23 C24 C19 C20 -57.1(3) . . . . ?
C23 C22 C21 C20 55.9(3) . . . . ?
C8 C9 C10 C11 -54.4(3) . . . . ?
C2 C1 C5 P1 167.8(2) . . . . ?
C2 C3 C4 N1 0.7(3) . . . . ?
C2 C3 C4 C18 176.5(3) . . . . ?
C9 C8 C7 C6 -56.2(3) . . . . ?
C18 P2 C25 C26 55.5(2) . . . . ?
C18 P2 C25 C30 -69.0(2) . . . . ?
C18 P2 C19 C24 -175.85(18) . . . . ?
C18 P2 C19 C20 60.1(2) . . . . ?
C4 N1 C1 C2 -0.1(3) . . . . ?
C4 N1 C1 C5 -176.5(2) . . . . ?
C4 C3 C2 C1 -0.8(3) . . . . ?
C5 P1 C6 C11 66.64(18) . . . . ?
C5 P1 C6 C7 -59.7(2) . . . . ?
C5 P1 C12 C17 31.1(2) . . . . ?
C5 P1 C12 C13 158.81(19) . . . . ?
C5 C1 C2 C3 176.2(3) . . . . ?
C7 C8 C9 C10 54.5(3) . . . . ?
C35 C34 C33 C32 -0.8(5) . . . . ?
C17 C16 C15 C14 55.7(4) . . . . ?
C33 C34 C35 C36 0.3(5) . . . . ?
C10 C11 C6 P1 170.73(18) . . . . ?
C10 C11 C6 C7 -57.7(3) . . . . ?
C13 C14 C15 C16 -55.5(4) . . . . ?
C12 P1 C6 C11 179.48(17) . . . . ?
C12 P1 C6 C7 53.2(2) . . . . ?
C12 P1 C5 C1 150.15(17) . . . . ?
C12 C17 C16 C15 -55.9(3) . . . . ?
C12 C13 C14 C15 55.7(4) . . . . ?
C16 C17 C12 P1 -176.1(2) . . . . ?
C16 C17 C12 C13 56.6(3) . . . . ?
C14 C13 C12 P1 172.3(2) . . . . ?
C14 C13 C12 C17 -56.8(3) . . . . ?
B1 O1 C31 C36 3.2(3) . . . . ?
B1 O1 C31 C32 -176.3(3) . . . . ?
B1 O2 C36 C31 -1.5(3) . . . . ?
B1 O2 C36 C35 177.6(3) . . . . ?

loop_
_exptl_oxdiff_crystal_face_indexfrac_h
_exptl_oxdiff_crystal_face_indexfrac_k
_exptl_oxdiff_crystal_face_indexfrac_l
_exptl_oxdiff_crystal_face_x
_exptl_oxdiff_crystal_face_y
_exptl_oxdiff_crystal_face_z
-2.9211 -1.0335 12.6648 0.1811 0.7580 -0.6266
-2.0072 4.9970 6.9996 0.0191 -0.1786 -0.9154
3.0079 -4.9961 -8.9989 0.0319 0.0500 1.0571
-4.9964 -1.0015 -5.0110 -0.9656 0.1635 0.0820
3.0048 0.0040 -13.0018 -0.1806 -0.6613 0.7479
0.9984 5.0015 -8.0033 -0.2568 -0.9186 -0.0753
4.9955 2.0014 5.0108 0.9612 -0.2743 -0.1807
1.0064 -6.9987 0.0028 0.1770 0.7255 0.7406
